data_7133201
loop_
_publ_author_name
'Tang, Yong-Xing'
'Zhou, You'
'Wu, Hao-Xuan'
'Wang, Li-Sheng'
'Wu, Chun-Yan'
'Zhuang, Shi-Yi'
'Wu, An-Xin'

_publ_section_title
;
 <i>N</i>-Benzylhydroxylamine as a novel synthetic block in "C1N1"
 embedding reaction <i>via</i> &#x3b1;-C(sp<sup>3</sup>)-H activation
 strategy.
;
_journal_issue 56
_journal_name_full 'Chemical communications (Cambridge, England)'
_journal_page_first 7180
_journal_page_last 7183
_journal_paper_doi 10.1039/d4cc02105c
_journal_volume 60
_journal_year 2024
_chemical_formula_moiety 'C15 H13 N O2'
_chemical_formula_sum 'C15 H13 N O2'
_chemical_formula_weight 239.26
_space_group_crystal_system monoclinic
_space_group_IT_number 15
_space_group_name_Hall '-C 2yc'
_space_group_name_H-M_alt 'C 1 2/c 1'
_atom_sites_solution_hydrogens geom
_atom_sites_solution_primary dual
_atom_sites_solution_secondary difmap
_audit_creation_date 2024-05-30
_audit_creation_method
;
Olex2 1.2
(compiled 2018.05.29 svn.r3508 for OlexSys, GUI svn.r5506)
;
_audit_update_record
;
2024-05-31 deposited with the CCDC.	2024-06-18 downloaded from the CCDC.
;
_cell_angle_alpha 90.00
_cell_angle_beta 97.096(4)
_cell_angle_gamma 90.00
_cell_formula_units_Z 8
_cell_length_a 12.719(3)
_cell_length_b 13.852(3)
_cell_length_c 14.156(4)
_cell_measurement_reflns_used 2672
_cell_measurement_temperature 296(2)
_cell_measurement_theta_max 25.99
_cell_measurement_theta_min 2.18
_cell_volume 2475.0(11)
_computing_cell_refinement 'SAINT v7.68A (Bruker, 2009)'
_computing_data_reduction 'SAINT v7.68A (Bruker, 2009)'
_computing_molecular_graphics 'Olex2 (Dolomanov et al., 2009)'
_computing_publication_material 'Olex2 (Dolomanov et al., 2009)'
_computing_structure_refinement 'XH (Sheldrick, 2008)'
_computing_structure_solution 'XM (Sheldrick, 2008)'
_diffrn_ambient_temperature 296.15
_diffrn_measured_fraction_theta_full 0.998
_diffrn_measured_fraction_theta_max 0.998
_diffrn_measurement_device_type 'Bruker APEX-II CCD'
_diffrn_measurement_method '\f and \w scans'
_diffrn_radiation_monochromator graphite
_diffrn_radiation_type MoK\a
_diffrn_radiation_wavelength 0.71073
_diffrn_reflns_av_R_equivalents 0.0416
_diffrn_reflns_av_unetI/netI 0.0404
_diffrn_reflns_limit_h_max 17
_diffrn_reflns_limit_h_min -16
_diffrn_reflns_limit_k_max 18
_diffrn_reflns_limit_k_min -18
_diffrn_reflns_limit_l_max 19
_diffrn_reflns_limit_l_min -19
_diffrn_reflns_number 11520
_diffrn_reflns_theta_full 29.02
_diffrn_reflns_theta_max 29.02
_diffrn_reflns_theta_min 2.18
_diffrn_source 'fine-focus sealed tube'
_diffrn_standards_number 0
_exptl_absorpt_coefficient_mu 0.086
_exptl_absorpt_correction_T_max 0.7458
_exptl_absorpt_correction_T_min 0.6917
_exptl_absorpt_correction_type multi-scan
_exptl_absorpt_process_details 'SADABS-2008/1 (Bruker,2008)'
_exptl_crystal_colour colourless
_exptl_crystal_colour_primary colourless
_exptl_crystal_density_diffrn 1.284
_exptl_crystal_density_method 'not measured'
_exptl_crystal_description block
_exptl_crystal_F_000 1008
_exptl_crystal_size_max 0.13
_exptl_crystal_size_mid 0.12
_exptl_crystal_size_min 0.1
_refine_diff_density_max 0.204
_refine_diff_density_min -0.145
_refine_diff_density_rms 0.034
_refine_ls_extinction_method none
_refine_ls_goodness_of_fit_ref 1.024
_refine_ls_hydrogen_treatment constr
_refine_ls_matrix_type full
_refine_ls_number_parameters 163
_refine_ls_number_reflns 3298
_refine_ls_number_restraints 0
_refine_ls_restrained_S_all 1.024
_refine_ls_R_factor_all 0.0757
_refine_ls_R_factor_gt 0.0490
_refine_ls_shift/su_max 0.001
_refine_ls_shift/su_mean 0.000
_refine_ls_structure_factor_coef Fsqd
_refine_ls_weighting_details 'calc w=1/[\s^2^(Fo^2^)+(0.0659P)^2^+0.6606P] where P=(Fo^2^+2Fc^2^)/3'
_refine_ls_weighting_scheme calc
_refine_ls_wR_factor_gt 0.1294
_refine_ls_wR_factor_ref 0.1470
_reflns_number_gt 2212
_reflns_number_total 3298
_reflns_threshold_expression >2sigma(I)
_cod_data_source_file d4cc02105c2.cif
_cod_data_source_block y_CCDC1
_cod_depositor_comments 'Adding full bibliography for 7133200--7133201.cif.'
_cod_original_cell_volume 2474.9(11)
_cod_database_code 7133201
_olex2_refinement_description
;
1. Fixed Uiso
 At 1.2 times of:
  All C(H) groups, All C(H,H) groups
2.a Secondary CH2 refined with riding coordinates:
 C8(H8B,H8A)
2.b Aromatic/amide H refined with riding coordinates:
 C2(H2), C3(H3), C4(H4), C5(H5), C6(H6), C9(H9), C11(H11), C12(H12), C13(H13),
 C14(H14), C15(H15)
;
_olex2_submission_special_instructions 'No special instructions were received'

loop_
_space_group_symop_id
_space_group_symop_operation_xyz
1 'x, y, z'
2 '-x, y, -z+1/2'
3 'x+1/2, y+1/2, z'
4 '-x+1/2, y+1/2, -z+1/2'
5 '-x, -y, -z'
6 'x, -y, z-1/2'
7 '-x+1/2, -y+1/2, -z'
8 'x+1/2, -y+1/2, z-1/2'

loop_
_atom_site_label
_atom_site_type_symbol
_atom_site_fract_x
_atom_site_fract_y
_atom_site_fract_z
_atom_site_U_iso_or_equiv
_atom_site_adp_type
_atom_site_occupancy
_atom_site_calc_flag
_atom_site_disorder_assembly
_atom_site_disorder_group
_atom_site_refinement_flags_posn
C1 C 0.86333(11) 0.77080(10) 0.68199(10) 0.0429(3) Uani 1 d . . .
C2 C 0.86267(13) 0.71209(11) 0.60240(11) 0.0521(4) Uani 1 d . . .
H2 H 0.8764 0.7386 0.5449 0.063 Uiso 1 calc . . R
C3 C 0.84160(15) 0.61398(12) 0.60805(14) 0.0656(5) Uani 1 d . . .
H3 H 0.8397 0.5754 0.5541 0.079 Uiso 1 calc . . R
C4 C 0.82349(15) 0.57389(13) 0.69351(15) 0.0712(5) Uani 1 d . . .
H4 H 0.8096 0.5082 0.6973 0.085 Uiso 1 calc . . R
C5 C 0.82594(14) 0.63086(14) 0.77332(14) 0.0695(5) Uani 1 d . . .
H5 H 0.8150 0.6032 0.8312 0.083 Uiso 1 calc . . R
C6 C 0.84458(13) 0.72911(12) 0.76817(12) 0.0578(4) Uani 1 d . . .
H6 H 0.8446 0.7674 0.8222 0.069 Uiso 1 calc . . R
C7 C 0.87966(11) 0.87703(10) 0.67804(10) 0.0450(3) Uani 1 d . . .
C8 C 0.92129(14) 0.91776(10) 0.59021(10) 0.0511(4) Uani 1 d . . .
H8B H 0.9961 0.9029 0.5930 0.061 Uiso 1 calc . . R
H8A H 0.8848 0.8868 0.5340 0.061 Uiso 1 calc . . R
C9 C 0.98073(11) 1.08160(10) 0.61798(9) 0.0429(3) Uani 1 d . . .
H9 H 1.0405 1.0534 0.6512 0.051 Uiso 1 calc . . R
C10 C 0.98037(11) 1.18635(10) 0.61239(9) 0.0404(3) Uani 1 d . . .
C11 C 0.89779(13) 1.24264(11) 0.56765(11) 0.0526(4) Uani 1 d . . .
H11 H 0.8361 1.2132 0.5394 0.063 Uiso 1 calc . . R
C12 C 0.90755(14) 1.34207(12) 0.56526(13) 0.0637(5) Uani 1 d . . .
H12 H 0.8521 1.3790 0.5353 0.076 Uiso 1 calc . . R
C13 C 0.99839(14) 1.38699(12) 0.60678(13) 0.0630(4) Uani 1 d . . .
H13 H 1.0043 1.4539 0.6047 0.076 Uiso 1 calc . . R
C14 C 1.08005(13) 1.33246(12) 0.65116(13) 0.0577(4) Uani 1 d . . .
H14 H 1.1414 1.3625 0.6794 0.069 Uiso 1 calc . . R
C15 C 1.07161(12) 1.23309(11) 0.65408(11) 0.0489(4) Uani 1 d . . .
H15 H 1.1275 1.1969 0.6843 0.059 Uiso 1 calc . . R
N1 N 0.90665(10) 1.02286(8) 0.58160(8) 0.0483(3) Uani 1 d . . .
O1 O 0.86457(10) 0.92993(9) 0.74335(8) 0.0666(4) Uani 1 d . . .
O2 O 0.81657(11) 1.04862(9) 0.53671(11) 0.0826(5) Uani 1 d . . .

loop_
_atom_site_aniso_label
_atom_site_aniso_U_11
_atom_site_aniso_U_22
_atom_site_aniso_U_33
_atom_site_aniso_U_23
_atom_site_aniso_U_13
_atom_site_aniso_U_12
C1 0.0359(7) 0.0437(8) 0.0487(7) 0.0010(6) 0.0033(5) -0.0006(5)
C2 0.0611(9) 0.0410(8) 0.0560(8) 0.0008(6) 0.0144(7) 0.0006(7)
C3 0.0790(12) 0.0406(8) 0.0802(12) -0.0026(8) 0.0212(9) 0.0049(8)
C4 0.0707(12) 0.0437(9) 0.1024(15) 0.0168(10) 0.0234(10) 0.0071(8)
C5 0.0679(11) 0.0698(12) 0.0724(11) 0.0284(10) 0.0156(9) 0.0020(9)
C6 0.0559(9) 0.0660(11) 0.0513(9) 0.0069(7) 0.0061(7) -0.0057(8)
C7 0.0428(7) 0.0473(8) 0.0455(7) -0.0074(6) 0.0078(6) -0.0059(6)
C8 0.0682(10) 0.0373(8) 0.0501(8) -0.0035(6) 0.0161(7) 0.0007(7)
C9 0.0436(7) 0.0423(8) 0.0429(7) 0.0037(6) 0.0060(5) 0.0045(6)
C10 0.0421(7) 0.0408(7) 0.0389(6) -0.0022(5) 0.0073(5) 0.0044(5)
C11 0.0498(9) 0.0450(8) 0.0597(9) -0.0027(7) -0.0060(7) 0.0057(6)
C12 0.0639(11) 0.0453(9) 0.0784(11) 0.0010(8) -0.0049(8) 0.0125(8)
C13 0.0675(11) 0.0385(8) 0.0839(12) -0.0060(8) 0.0137(9) 0.0031(7)
C14 0.0481(9) 0.0511(9) 0.0745(11) -0.0149(8) 0.0104(7) -0.0046(7)
C15 0.0413(8) 0.0500(9) 0.0552(8) -0.0037(7) 0.0047(6) 0.0048(6)
N1 0.0553(8) 0.0401(7) 0.0492(7) -0.0037(5) 0.0046(5) 0.0036(5)
O1 0.0821(9) 0.0618(7) 0.0606(7) -0.0220(6) 0.0277(6) -0.0205(6)
O2 0.0691(8) 0.0558(7) 0.1113(11) -0.0127(7) -0.0345(7) 0.0034(6)

loop_
_atom_type_symbol
_atom_type_description
_atom_type_scat_dispersion_real
_atom_type_scat_dispersion_imag
_atom_type_scat_source
C C 0.0033 0.0016 'International Tables Vol C Tables 4.2.6.8 and 6.1.1.4'
H H 0.0000 0.0000 'International Tables Vol C Tables 4.2.6.8 and 6.1.1.4'
N N 0.0061 0.0033 'International Tables Vol C Tables 4.2.6.8 and 6.1.1.4'
O O 0.0106 0.0060 'International Tables Vol C Tables 4.2.6.8 and 6.1.1.4'

loop_
_geom_angle_atom_site_label_1
_geom_angle_atom_site_label_2
_geom_angle_atom_site_label_3
_geom_angle
_geom_angle_site_symmetry_1
_geom_angle_site_symmetry_3
_geom_angle_publ_flag
C2 C1 C6 118.81(14) . . ?
C2 C1 C7 122.38(13) . . ?
C6 C1 C7 118.77(13) . . ?
C1 C2 H2 119.7 . . ?
C1 C2 C3 120.53(15) . . ?
C3 C2 H2 119.7 . . ?
C2 C3 H3 120.0 . . ?
C4 C3 C2 119.98(17) . . ?
C4 C3 H3 120.0 . . ?
C3 C4 H4 120.0 . . ?
C5 C4 C3 120.09(17) . . ?
C5 C4 H4 120.0 . . ?
C4 C5 H5 119.8 . . ?
C4 C5 C6 120.48(16) . . ?
C6 C5 H5 119.8 . . ?
C1 C6 H6 120.0 . . ?
C5 C6 C1 120.08(16) . . ?
C5 C6 H6 120.0 . . ?
C1 C7 C8 117.54(12) . . ?
O1 C7 C1 122.18(13) . . ?
O1 C7 C8 120.22(13) . . ?
C7 C8 H8B 109.1 . . ?
C7 C8 H8A 109.1 . . ?
H8B C8 H8A 107.8 . . ?
N1 C8 C7 112.46(12) . . ?
N1 C8 H8B 109.1 . . ?
N1 C8 H8A 109.1 . . ?
C10 C9 H9 116.4 . . ?
N1 C9 H9 116.4 . . ?
N1 C9 C10 127.25(13) . . ?
C11 C10 C9 125.43(13) . . ?
C15 C10 C9 116.34(12) . . ?
C15 C10 C11 118.22(13) . . ?
C10 C11 H11 119.9 . . ?
C12 C11 C10 120.16(14) . . ?
C12 C11 H11 119.9 . . ?
C11 C12 H12 119.6 . . ?
C13 C12 C11 120.80(15) . . ?
C13 C12 H12 119.6 . . ?
C12 C13 H13 120.2 . . ?
C14 C13 C12 119.60(15) . . ?
C14 C13 H13 120.2 . . ?
C13 C14 H14 119.8 . . ?
C13 C14 C15 120.33(15) . . ?
C15 C14 H14 119.8 . . ?
C10 C15 H15 119.6 . . ?
C14 C15 C10 120.89(14) . . ?
C14 C15 H15 119.6 . . ?
C9 N1 C8 120.52(13) . . ?
O2 N1 C8 114.22(12) . . ?
O2 N1 C9 125.26(12) . . ?

loop_
_geom_bond_atom_site_label_1
_geom_bond_atom_site_label_2
_geom_bond_distance
_geom_bond_site_symmetry_2
_geom_bond_publ_flag
C1 C2 1.389(2) . ?
C1 C6 1.397(2) . ?
C1 C7 1.488(2) . ?
C2 H2 0.9300 . ?
C2 C3 1.389(2) . ?
C3 H3 0.9300 . ?
C3 C4 1.376(3) . ?
C4 H4 0.9300 . ?
C4 C5 1.375(3) . ?
C5 H5 0.9300 . ?
C5 C6 1.385(2) . ?
C6 H6 0.9300 . ?
C7 C8 1.519(2) . ?
C7 O1 1.2134(17) . ?
C8 H8B 0.9700 . ?
C8 H8A 0.9700 . ?
C8 N1 1.4709(18) . ?
C9 H9 0.9300 . ?
C9 C10 1.4531(19) . ?
C9 N1 1.3020(18) . ?
C10 C11 1.3957(19) . ?
C10 C15 1.395(2) . ?
C11 H11 0.9300 . ?
C11 C12 1.384(2) . ?
C12 H12 0.9300 . ?
C12 C13 1.378(2) . ?
C13 H13 0.9300 . ?
C13 C14 1.372(2) . ?
C14 H14 0.9300 . ?
C14 C15 1.382(2) . ?
C15 H15 0.9300 . ?
N1 O2 1.2900(16) . ?
